data_9004390
loop_
_publ_author_name
'Peterson, R. C.'
'Grey, I. E.'

_publ_section_title
;
 Preparation and structure refinement of synthetic Ti-containing
 lindsleyite, BaMn3Ti18O38
;
_journal_name_full 'The Canadian Mineralogist'
_journal_page_first 1083
_journal_page_last 1089
_journal_volume 33
_journal_year 1995
_chemical_formula_sum 'Ba Mn3 O38 Ti18'
_chemical_name_mineral Lindsleyite
_space_group_IT_number 148
_symmetry_space_group_name_Hall '-R 3'
_symmetry_space_group_name_H-M 'R -3 :H'
_cell_angle_alpha 90
_cell_angle_beta 90
_cell_angle_gamma 120
_cell_length_a 10.4369
_cell_length_b 10.4369
_cell_length_c 20.8871
_cell_formula_units_Z 3
_cell_volume 1970.388
_database_code_amcsd 0005464
_exptl_crystal_density_diffrn 4.480
_cod_original_sg_symbol_H-M 'R -3'
_cod_original_formula_sum 'Ba Mn3 Ti18 O38'
_cod_database_code 9004390

loop_
_space_group_symop_operation_xyz
x,y,z
2/3+x,1/3+y,1/3+z
1/3+x,2/3+y,2/3+z
y,-x+y,-z
2/3+y,1/3-x+y,1/3-z
1/3+y,2/3-x+y,2/3-z
-x+y,-x,z
2/3-x+y,1/3-x,1/3+z
1/3-x+y,2/3-x,2/3+z
-x,-y,-z
2/3-x,1/3-y,1/3-z
1/3-x,2/3-y,2/3-z
-y,x-y,z
2/3-y,1/3+x-y,1/3+z
1/3-y,2/3+x-y,2/3+z
x-y,x,-z
2/3+x-y,1/3+x,1/3-z
1/3+x-y,2/3+x,2/3-z

loop_
_atom_site_label
_atom_site_fract_x
_atom_site_fract_y
_atom_site_fract_z
_atom_site_U_iso_or_equiv
BaA 0.00000 0.00000 0.00000 0.00747
MnT 0.00000 0.00000 0.31030 0.00608
MnM1 0.00000 0.00000 0.50000 0.01051
TiM2 0.18600 0.14340 0.16500 0.00494
TiM3 0.91730 0.24020 0.39260 0.00621
TiM4 0.07140 0.75890 0.39890 0.00532
O1 0.87400 0.06500 0.43550 0.00760
O2 0.70600 0.50500 0.44320 0.00507
O3 0.36500 0.26000 0.55890 ?
O4 0.60000 0.56300 0.55110 0.01393
O5 0.05400 0.20700 0.33730 0.01013
O6 0.35800 0.26200 0.34130 0.00253
O7 0.00000 0.00000 0.21310 0.00507

loop_
_cod_related_entry_id
_cod_related_entry_database
_cod_related_entry_code
1 AMCSD 0005464
